data_4113803
loop_
_publ_author_name
'Kenji Wada'
'Craig B. Pamplin'
'Peter Legzdins'
'Brian O. Patrick'
'Irina Tsyba'
'Robert Bau'

_publ_section_title
;
 Intermolecular Activation of Hydrocarbon C-H Bonds under Ambient
 Conditions by 16-Electron Neopentylidene and Benzyne Complexes of
 Molybdenum
;
_journal_name_full 'Journal of the American Chemical Society'
_journal_page_first 7035
_journal_page_last 7048
_journal_paper_doi 10.1021/ja0349094
_journal_volume 125
_journal_year 2003
_chemical_formula_moiety C20H37MoNO
_chemical_formula_sum 'C20 H37 Mo N O'
_chemical_formula_weight 403.45
_chemical_name_common 'Cp*Mo(NO)(CH2CMe3)2 (1)'
_chemical_name_systematic
; 
Molybdenum,bis(2,2-dimethylpropyl)nitrosyl
[(5-.eta.)pentamethylcyclopentadienyl]
;
_space_group_IT_number 14
_symmetry_cell_setting monoclinic
_symmetry_space_group_name_Hall '-P 2yn'
_symmetry_space_group_name_H-M 'P 1 21/n 1'
_atom_sites_solution_hydrogens geom
_atom_sites_solution_primary direct
_atom_sites_solution_secondary difmap
_audit_creation_method SHELXL-97
_cell_angle_alpha 90.00
_cell_angle_beta 105.610(3)
_cell_angle_gamma 90.00
_cell_formula_units_Z 4
_cell_length_a 8.9121(17)
_cell_length_b 21.702(4)
_cell_length_c 11.260(2)
_cell_measurement_reflns_used 6358
_cell_measurement_temperature 130(2)
_cell_measurement_theta_max 27.50
_cell_measurement_theta_min 2.55
_cell_volume 2097.5(7)
_computing_cell_refinement 'Bruker SMART'
_computing_data_collection 'Bruker SMART'
_computing_data_reduction 'Bruker SAINT'
_computing_molecular_graphics 'Bruker SHELXTL'
_computing_publication_material 'Bruker SHELXTL'
_computing_structure_refinement 'SHELXL-97 (Sheldrick, 1997)'
_computing_structure_solution 'SHELXS-97 (Sheldrick, 1990)'
_diffrn_ambient_temperature 130(2)
_diffrn_measured_fraction_theta_full 0.965
_diffrn_measured_fraction_theta_max 0.965
_diffrn_measurement_device_type 'CCD area detector'
_diffrn_measurement_method 'phi and omega scans'
_diffrn_radiation_monochromator graphite
_diffrn_radiation_source 'fine-focus sealed tube'
_diffrn_radiation_type MoK\a
_diffrn_radiation_wavelength 0.71073
_diffrn_reflns_av_R_equivalents 0.0373
_diffrn_reflns_av_sigmaI/netI 0.0478
_diffrn_reflns_limit_h_max 11
_diffrn_reflns_limit_h_min -11
_diffrn_reflns_limit_k_max 28
_diffrn_reflns_limit_k_min -27
_diffrn_reflns_limit_l_max 8
_diffrn_reflns_limit_l_min -14
_diffrn_reflns_number 12541
_diffrn_reflns_theta_full 27.50
_diffrn_reflns_theta_max 27.50
_diffrn_reflns_theta_min 1.88
_exptl_absorpt_coefficient_mu 0.630
_exptl_absorpt_correction_type none
_exptl_crystal_colour red
_exptl_crystal_density_diffrn 1.278
_exptl_crystal_density_meas 0
_exptl_crystal_description needle
_exptl_crystal_F_000 856
_exptl_crystal_size_max 0.37
_exptl_crystal_size_mid 0.24
_exptl_crystal_size_min 0.015
_refine_diff_density_max 0.844
_refine_diff_density_min -0.688
_refine_diff_density_rms 0.092
_refine_ls_extinction_coef 0.0000(3)
_refine_ls_extinction_expression Fc^*^=kFc[1+0.001xFc^2^\l^3^/sin(2\q)]^-1/4^
_refine_ls_extinction_method SHELXL
_refine_ls_goodness_of_fit_ref 1.049
_refine_ls_hydrogen_treatment mixed
_refine_ls_matrix_type full
_refine_ls_number_parameters 237
_refine_ls_number_reflns 4652
_refine_ls_number_restraints 0
_refine_ls_restrained_S_all 1.049
_refine_ls_R_factor_all 0.0593
_refine_ls_R_factor_gt 0.0444
_refine_ls_shift/su_max 7.589
_refine_ls_shift/su_mean 0.047
_refine_ls_structure_factor_coef Fsqd
_refine_ls_weighting_details 'calc w=1/[\s^2^(Fo^2^)+(0.0477P)^2^+2.1158P] where P=(Fo^2^+2Fc^2^)/3'
_refine_ls_weighting_scheme calc
_refine_ls_wR_factor_gt 0.0978
_refine_ls_wR_factor_ref 0.1038
_reflns_number_gt 3798
_reflns_number_total 4652
_reflns_threshold_expression >2sigma(I)
_cod_data_source_file ja0349094si20030227_045749.cif
_cod_data_source_block bau01
_cod_original_cell_volume 2097.4(7)
_cod_database_code 4113803

loop_
_symmetry_equiv_pos_as_xyz
'x, y, z'
'-x+1/2, y+1/2, -z+1/2'
'-x, -y, -z'
'x-1/2, -y-1/2, z-1/2'

loop_
_atom_site_label
_atom_site_type_symbol
_atom_site_fract_x
_atom_site_fract_y
_atom_site_fract_z
_atom_site_U_iso_or_equiv
_atom_site_adp_type
_atom_site_occupancy
_atom_site_symmetry_multiplicity
_atom_site_calc_flag
_atom_site_refinement_flags
_atom_site_disorder_assembly
_atom_site_disorder_group
Mo1 Mo 0.71779(3) 0.361654(12) 0.83959(2) 0.01919(10) Uani 1 1 d . . .
N1 N 0.9221(3) 0.36649(13) 0.8825(3) 0.0273(6) Uani 1 1 d . . .
O1 O 1.0599(3) 0.37614(14) 0.9291(3) 0.0418(7) Uani 1 1 d . . .
C1 C 0.6506(4) 0.36290(15) 1.0269(3) 0.0262(7) Uani 1 1 d . . .
C2 C 0.5076(4) 0.35146(15) 0.9372(3) 0.0261(7) Uani 1 1 d . . .
C3 C 0.4724(4) 0.40326(16) 0.8590(3) 0.0248(7) Uani 1 1 d . . .
C4 C 0.5913(4) 0.44789(15) 0.9020(3) 0.0259(7) Uani 1 1 d . . .
C5 C 0.7020(4) 0.42225(16) 1.0037(3) 0.0273(7) Uani 1 1 d . . .
C6 C 0.7283(5) 0.3238(2) 1.1357(3) 0.0423(10) Uani 1 1 d . . .
H6A H 0.8397 0.3206 1.1417 0.063 Uiso 1 1 calc R . .
H6B H 0.6816 0.2825 1.1255 0.063 Uiso 1 1 calc R . .
H6C H 0.7142 0.3426 1.2111 0.063 Uiso 1 1 calc R . .
C7 C 0.4030(4) 0.29672(18) 0.9310(4) 0.0404(9) Uani 1 1 d . . .
H7A H 0.3155 0.3079 0.9640 0.061 Uiso 1 1 calc R . .
H7B H 0.4620 0.2630 0.9799 0.061 Uiso 1 1 calc R . .
H7C H 0.3631 0.2835 0.8450 0.061 Uiso 1 1 calc R . .
C8 C 0.3281(4) 0.41078(19) 0.7561(3) 0.0361(9) Uani 1 1 d . . .
H8A H 0.3052 0.3721 0.7097 0.054 Uiso 1 1 calc R . .
H8B H 0.3434 0.4438 0.7012 0.054 Uiso 1 1 calc R . .
H8C H 0.2408 0.4213 0.7898 0.054 Uiso 1 1 calc R . .
C9 C 0.5948(5) 0.51232(17) 0.8561(4) 0.0401(10) Uani 1 1 d . . .
H9A H 0.5341 0.5146 0.7696 0.060 Uiso 1 1 calc R . .
H9B H 0.7028 0.5244 0.8630 0.060 Uiso 1 1 calc R . .
H9C H 0.5498 0.5403 0.9056 0.060 Uiso 1 1 calc R . .
C10 C 0.8413(5) 0.45480(19) 1.0851(4) 0.0422(10) Uani 1 1 d . . .
H10A H 0.8196 0.4661 1.1631 0.063 Uiso 1 1 calc R . .
H10B H 0.8631 0.4921 1.0435 0.063 Uiso 1 1 calc R . .
H10C H 0.9320 0.4274 1.1017 0.063 Uiso 1 1 calc R . .
C11 C 0.6717(4) 0.40748(18) 0.6628(3) 0.0246(7) Uani 1 1 d . . .
C12 C 0.7921(4) 0.42439(15) 0.5940(3) 0.0235(7) Uani 1 1 d . . .
C13 C 0.7060(5) 0.44766(18) 0.4648(3) 0.0368(9) Uani 1 1 d . . .
H13A H 0.6441 0.4841 0.4722 0.055 Uiso 1 1 calc R . .
H13B H 0.6371 0.4152 0.4202 0.055 Uiso 1 1 calc R . .
H13C H 0.7821 0.4586 0.4195 0.055 Uiso 1 1 calc R . .
C14 C 0.8986(5) 0.4746(2) 0.6616(4) 0.0444(10) Uani 1 1 d . . .
H14A H 0.9526 0.4603 0.7447 0.067 Uiso 1 1 calc R . .
H14B H 0.8371 0.5113 0.6675 0.067 Uiso 1 1 calc R . .
H14C H 0.9753 0.4847 0.6165 0.067 Uiso 1 1 calc R . .
C15 C 0.8886(5) 0.36856(19) 0.5782(4) 0.0420(10) Uani 1 1 d . . .
H15A H 0.9590 0.3801 0.5283 0.063 Uiso 1 1 calc R . .
H15B H 0.8191 0.3355 0.5367 0.063 Uiso 1 1 calc R . .
H15C H 0.9498 0.3542 0.6593 0.063 Uiso 1 1 calc R . .
C16 C 0.6957(5) 0.26625(18) 0.8101(4) 0.0329(8) Uani 1 1 d . A .
C17 C 0.8057(5) 0.21140(16) 0.8417(3) 0.0333(8) Uani 1 1 d . . .
C18 C 0.9834(10) 0.2294(4) 0.8778(9) 0.042(2) Uiso 0.533(13) 1 d P A 1
H18A H 1.0469 0.1919 0.8879 0.062 Uiso 0.533(13) 1 calc PR A 1
H18B H 1.0089 0.2526 0.9553 0.062 Uiso 0.533(13) 1 calc PR A 1
H18C H 1.0049 0.2550 0.8125 0.062 Uiso 0.533(13) 1 calc PR A 1
C19 C 0.7797(11) 0.1808(4) 0.9553(8) 0.039(2) Uiso 0.533(13) 1 d P A 1
H19A H 0.8309 0.1404 0.9669 0.059 Uiso 0.533(13) 1 calc PR A 1
H19B H 0.6677 0.1754 0.9449 0.059 Uiso 0.533(13) 1 calc PR A 1
H19C H 0.8237 0.2066 1.0276 0.059 Uiso 0.533(13) 1 calc PR A 1
C20 C 0.7825(13) 0.1674(5) 0.7345(10) 0.061(3) Uiso 0.533(13) 1 d P A 1
H20A H 0.8183 0.1867 0.6684 0.092 Uiso 0.533(13) 1 calc PR A 1
H20B H 0.6717 0.1571 0.7039 0.092 Uiso 0.533(13) 1 calc PR A 1
H20C H 0.8424 0.1297 0.7617 0.092 Uiso 0.533(13) 1 calc PR A 1
C21 C 0.9431(14) 0.2220(5) 0.8044(13) 0.060(4) Uiso 0.467(13) 1 d P A 2
H21A H 0.9982 0.1829 0.8044 0.090 Uiso 0.467(13) 1 calc PR A 2
H21B H 1.0105 0.2508 0.8618 0.090 Uiso 0.467(13) 1 calc PR A 2
H21C H 0.9156 0.2396 0.7212 0.090 Uiso 0.467(13) 1 calc PR A 2
C22 C 0.7197(15) 0.1541(5) 0.7718(12) 0.061(3) Uiso 0.467(13) 1 d P A 2
H22A H 0.7023 0.1600 0.6828 0.091 Uiso 0.467(13) 1 calc PR A 2
H22B H 0.6192 0.1491 0.7906 0.091 Uiso 0.467(13) 1 calc PR A 2
H22C H 0.7834 0.1172 0.7980 0.091 Uiso 0.467(13) 1 calc PR A 2
C23 C 0.8306(19) 0.1981(7) 0.9777(14) 0.079(4) Uiso 0.467(13) 1 d P A 2
H23A H 0.8763 0.1570 0.9968 0.118 Uiso 0.467(13) 1 calc PR A 2
H23B H 0.7303 0.1997 0.9979 0.118 Uiso 0.467(13) 1 calc PR A 2
H23C H 0.9011 0.2290 1.0265 0.118 Uiso 0.467(13) 1 calc PR A 2
H1 H 0.612(5) 0.438(2) 0.661(4) 0.040(12) Uiso 1 1 d . . .
H2 H 0.604(5) 0.3769(19) 0.613(4) 0.040(12) Uiso 1 1 d . . .
H3 H 0.592(4) 0.2567(15) 0.795(3) 0.021(9) Uiso 1 1 d . . .
H4 H 0.695(7) 0.280(3) 0.724(6) 0.10(2) Uiso 1 1 d . . .

loop_
_atom_site_aniso_label
_atom_site_aniso_U_11
_atom_site_aniso_U_22
_atom_site_aniso_U_33
_atom_site_aniso_U_23
_atom_site_aniso_U_13
_atom_site_aniso_U_12
Mo1 0.01982(15) 0.02053(15) 0.01851(15) 0.00152(12) 0.00740(10) 0.00302(12)
N1 0.0227(14) 0.0344(16) 0.0262(15) 0.0065(12) 0.0089(12) 0.0062(12)
O1 0.0214(13) 0.0624(19) 0.0400(16) 0.0047(13) 0.0054(11) 0.0030(12)
C1 0.0300(17) 0.0293(17) 0.0222(16) 0.0004(14) 0.0122(13) 0.0042(15)
C2 0.0277(17) 0.0276(18) 0.0273(18) -0.0011(14) 0.0149(14) 0.0001(14)
C3 0.0226(17) 0.0305(18) 0.0253(17) -0.0008(14) 0.0134(13) 0.0062(13)
C4 0.0293(18) 0.0232(17) 0.0307(19) -0.0028(14) 0.0176(15) 0.0023(14)
C5 0.0242(17) 0.0327(18) 0.0281(18) -0.0079(15) 0.0125(14) -0.0007(14)
C6 0.048(2) 0.054(3) 0.025(2) 0.0081(18) 0.0106(17) 0.011(2)
C7 0.036(2) 0.037(2) 0.056(3) 0.0012(19) 0.0250(19) -0.0074(17)
C8 0.0251(18) 0.050(2) 0.034(2) 0.0030(18) 0.0098(15) 0.0107(17)
C9 0.058(3) 0.0241(18) 0.049(2) 0.0039(17) 0.032(2) 0.0076(18)
C10 0.039(2) 0.044(2) 0.044(2) -0.0204(19) 0.0107(18) -0.0092(18)
C11 0.0207(17) 0.0297(19) 0.0233(17) 0.0005(14) 0.0055(13) 0.0046(15)
C12 0.0271(17) 0.0253(17) 0.0194(16) 0.0028(13) 0.0085(13) -0.0013(13)
C13 0.040(2) 0.045(2) 0.027(2) 0.0099(17) 0.0107(16) 0.0049(18)
C14 0.048(2) 0.044(2) 0.039(2) 0.0041(19) 0.0086(19) -0.0181(19)
C15 0.045(2) 0.052(3) 0.036(2) 0.0098(18) 0.0231(18) 0.0179(19)
C16 0.035(2) 0.0296(19) 0.034(2) -0.0013(15) 0.0096(17) 0.0058(16)
C17 0.042(2) 0.0240(18) 0.036(2) 0.0056(15) 0.0156(17) 0.0098(16)

loop_
_atom_type_symbol
_atom_type_description
_atom_type_scat_dispersion_real
_atom_type_scat_dispersion_imag
_atom_type_scat_source
C C 0.0033 0.0016 'International Tables Vol C Tables 4.2.6.8 and 6.1.1.4'
H H 0.0000 0.0000 'International Tables Vol C Tables 4.2.6.8 and 6.1.1.4'
N N 0.0061 0.0033 'International Tables Vol C Tables 4.2.6.8 and 6.1.1.4'
O O 0.0106 0.0060 'International Tables Vol C Tables 4.2.6.8 and 6.1.1.4'
Mo Mo -1.6832 0.6857 'International Tables Vol C Tables 4.2.6.8 and 6.1.1.4'

loop_
_geom_angle_atom_site_label_1
_geom_angle_atom_site_label_2
_geom_angle_atom_site_label_3
_geom_angle
N1 Mo1 C16 98.55(15)
N1 Mo1 C11 98.73(13)
C16 Mo1 C11 108.77(15)
N1 Mo1 C5 91.58(13)
C16 Mo1 C5 131.84(15)
C11 Mo1 C5 116.00(14)
N1 Mo1 C1 104.41(13)
C16 Mo1 C1 96.77(14)
C11 Mo1 C1 142.36(13)
C5 Mo1 C1 35.45(12)
N1 Mo1 C4 114.13(13)
C16 Mo1 C4 142.10(14)
C11 Mo1 C4 85.58(13)
C5 Mo1 C4 34.92(12)
C1 Mo1 C4 58.00(12)
N1 Mo1 C2 138.68(13)
C16 Mo1 C2 86.01(14)
C11 Mo1 C2 118.73(12)
C5 Mo1 C2 57.78(12)
C1 Mo1 C2 34.59(12)
C4 Mo1 C2 56.90(11)
N1 Mo1 C3 147.60(13)
C16 Mo1 C3 109.43(14)
C11 Mo1 C3 87.69(12)
C5 Mo1 C3 57.64(11)
C1 Mo1 C3 57.32(11)
C4 Mo1 C3 34.31(11)
C2 Mo1 C3 33.77(11)
N1 Mo1 H4 97.8(15)
C16 Mo1 H4 27.3(16)
C11 Mo1 H4 82.0(16)
C5 Mo1 H4 158.2(17)
C1 Mo1 H4 122.8(17)
C4 Mo1 H4 147.1(15)
C2 Mo1 H4 103.7(17)
C3 Mo1 H4 114.5(16)
O1 N1 Mo1 168.5(3)
C5 C1 C2 107.6(3)
C5 C1 C6 124.4(3)
C2 C1 C6 127.7(3)
C5 C1 Mo1 70.78(19)
C2 C1 Mo1 75.85(19)
C6 C1 Mo1 123.8(2)
C3 C2 C1 108.1(3)
C3 C2 C7 124.9(3)
C1 C2 C7 126.8(3)
C3 C2 Mo1 73.36(19)
C1 C2 Mo1 69.57(19)
C7 C2 Mo1 126.7(2)
C2 C3 C4 108.1(3)
C2 C3 C8 125.0(3)
C4 C3 C8 126.8(3)
C2 C3 Mo1 72.88(19)
C4 C3 Mo1 71.17(18)
C8 C3 Mo1 125.4(2)
C5 C4 C3 107.6(3)
C5 C4 C9 125.1(3)
C3 C4 C9 127.1(3)
C5 C4 Mo1 69.32(19)
C3 C4 Mo1 74.52(18)
C9 C4 Mo1 125.2(2)
C4 C5 C1 108.6(3)
C4 C5 C10 126.3(3)
C1 C5 C10 124.8(3)
C4 C5 Mo1 75.76(19)
C1 C5 Mo1 73.78(19)
C10 C5 Mo1 122.5(2)
C1 C6 H6A 109.5
C1 C6 H6B 109.5
H6A C6 H6B 109.5
C1 C6 H6C 109.5
H6A C6 H6C 109.5
H6B C6 H6C 109.5
C2 C7 H7A 109.5
C2 C7 H7B 109.5
H7A C7 H7B 109.5
C2 C7 H7C 109.5
H7A C7 H7C 109.5
H7B C7 H7C 109.5
C3 C8 H8A 109.5
C3 C8 H8B 109.5
H8A C8 H8B 109.5
C3 C8 H8C 109.5
H8A C8 H8C 109.5
H8B C8 H8C 109.5
C4 C9 H9A 109.5
C4 C9 H9B 109.5
H9A C9 H9B 109.5
C4 C9 H9C 109.5
H9A C9 H9C 109.5
H9B C9 H9C 109.5
C5 C10 H10A 109.5
C5 C10 H10B 109.5
H10A C10 H10B 109.5
C5 C10 H10C 109.5
H10A C10 H10C 109.5
H10B C10 H10C 109.5
C12 C11 Mo1 126.3(2)
C12 C11 H1 109(3)
Mo1 C11 H1 110(3)
C12 C11 H2 106(2)
Mo1 C11 H2 99(2)
H1 C11 H2 103(3)
C14 C12 C15 109.5(3)
C14 C12 C11 110.5(3)
C15 C12 C11 111.3(3)
C14 C12 C13 109.0(3)
C15 C12 C13 107.7(3)
C11 C12 C13 108.7(3)
C12 C13 H13A 109.5
C12 C13 H13B 109.5
H13A C13 H13B 109.5
C12 C13 H13C 109.5
H13A C13 H13C 109.5
H13B C13 H13C 109.5
C12 C14 H14A 109.5
C12 C14 H14B 109.5
H14A C14 H14B 109.5
C12 C14 H14C 109.5
H14A C14 H14C 109.5
H14B C14 H14C 109.5
C12 C15 H15A 109.5
C12 C15 H15B 109.5
H15A C15 H15B 109.5
C12 C15 H15C 109.5
H15A C15 H15C 109.5
H15B C15 H15C 109.5
C17 C16 Mo1 135.1(3)
C17 C16 H3 115(2)
Mo1 C16 H3 107(2)
C17 C16 H4 107(3)
Mo1 C16 H4 81(3)
H3 C16 H4 98(4)
C21 C17 C20 79.0(7)
C21 C17 C19 131.5(7)
C20 C17 C19 112.2(6)
C21 C17 C23 115.3(8)
C20 C17 C23 129.7(7)
C19 C17 C23 22.5(6)
C21 C17 C16 111.0(6)
C20 C17 C16 111.6(5)
C19 C17 C16 107.8(4)
C23 C17 C16 107.1(6)
C21 C17 C22 109.1(7)
C20 C17 C22 31.6(5)
C19 C17 C22 84.8(6)
C23 C17 C22 106.0(8)
C16 C17 C22 107.9(5)
C21 C17 C18 31.4(5)
C20 C17 C18 106.0(6)
C19 C17 C18 105.2(5)
C23 C17 C18 85.6(7)
C16 C17 C18 113.9(4)
C22 C17 C18 130.7(6)
C17 C18 H18A 109.5
C17 C18 H18B 109.5
C17 C18 H18C 109.4
C17 C19 H19A 109.5
C17 C19 H19B 109.5
C17 C19 H19C 109.4
C17 C20 H20A 109.5
C17 C20 H20B 109.4
C17 C20 H20C 109.5
C17 C21 H21A 109.5
C17 C21 H21B 109.6
H21A C21 H21B 109.5
C17 C21 H21C 109.4
H21A C21 H21C 109.5
H21B C21 H21C 109.5
C17 C22 H22A 109.5
C17 C22 H22B 109.4
H22A C22 H22B 109.5
C17 C22 H22C 109.5
H22A C22 H22C 109.5
H22B C22 H22C 109.5
C17 C23 H23A 109.5
C17 C23 H23B 109.6
H23A C23 H23B 109.5
C17 C23 H23C 109.3
H23A C23 H23C 109.5
H23B C23 H23C 109.5

loop_
_geom_bond_atom_site_label_1
_geom_bond_atom_site_label_2
_geom_bond_distance
Mo1 N1 1.757(3)
Mo1 C16 2.098(4)
Mo1 C11 2.163(3)
Mo1 C5 2.303(3)
Mo1 C1 2.342(3)
Mo1 C4 2.386(3)
Mo1 C2 2.423(3)
Mo1 C3 2.430(3)
Mo1 H4 2.18(6)
N1 O1 1.216(4)
C1 C5 1.415(5)
C1 C2 1.419(5)
C1 C6 1.499(5)
C2 C3 1.410(5)
C2 C7 1.500(5)
C3 C4 1.421(5)
C3 C8 1.491(5)
C4 C5 1.409(5)
C4 C9 1.494(5)
C5 C10 1.506(5)
C6 H6A 0.9800
C6 H6B 0.9800
C6 H6C 0.9800
C7 H7A 0.9800
C7 H7B 0.9800
C7 H7C 0.9800
C8 H8A 0.9800
C8 H8B 0.9800
C8 H8C 0.9800
C9 H9A 0.9800
C9 H9B 0.9800
C9 H9C 0.9800
C10 H10A 0.9800
C10 H10B 0.9800
C10 H10C 0.9800
C11 C12 1.527(5)
C11 H1 0.84(4)
C11 H2 0.97(4)
C12 C14 1.509(5)
C12 C15 1.524(5)
C12 C13 1.536(5)
C13 H13A 0.9800
C13 H13B 0.9800
C13 H13C 0.9800
C14 H14A 0.9800
C14 H14B 0.9800
C14 H14C 0.9800
C15 H15A 0.9800
C15 H15B 0.9800
C15 H15C 0.9800
C16 C17 1.522(5)
C16 H3 0.92(4)
C16 H4 1.01(6)
C17 C21 1.416(12)
C17 C20 1.509(11)
C17 C19 1.514(9)
C17 C23 1.516(15)
C17 C22 1.559(12)
C17 C18 1.574(9)
C18 H18A 0.9800
C18 H18B 0.9800
C18 H18C 0.9800
C19 H19A 0.9800
C19 H19B 0.9800
C19 H19C 0.9800
C20 H20A 0.9800
C20 H20B 0.9800
C20 H20C 0.9800
C21 H21A 0.9800
C21 H21B 0.9800
C21 H21C 0.9800
C22 H22A 0.9800
C22 H22B 0.9800
C22 H22C 0.9800
C23 H23A 0.9800
C23 H23B 0.9800
C23 H23C 0.9800
